data_7226166
loop_
_publ_author_name
'Sa\"id, Salem'
'Na\"ili, Houcine'
'Bataille, Thierry'
'Herrera, Raquel P.'

_publ_section_title
;
 Crystallisation, thermal analysis and acetal protection activity of new
 layered Zn(ii) hybrid polymorphs
;
_journal_issue 28
_journal_name_full CrystEngComm
_journal_page_first 5365
_journal_paper_doi 10.1039/C6CE00486E
_journal_volume 18
_journal_year 2016
_chemical_formula_moiety '2(C6 H9 N2), H12 O6 Zn, 2(O4 S), 2(H2 O)'
_chemical_formula_sum 'C12 H34 N4 O16 S2 Zn'
_chemical_formula_weight 619.94
_chemical_name_systematic
;
 bis(2-amino-6-methylpyridinium) hexaaquazinc(II) disulfate dihydrate
;
_space_group_crystal_system triclinic
_space_group_IT_number 2
_space_group_name_Hall '-P 1'
_space_group_name_H-M_alt 'P -1'
_symmetry_space_group_name_Hall '-P 1'
_symmetry_space_group_name_H-M 'P -1'
_atom_sites_solution_hydrogens geom
_atom_sites_solution_primary direct
_atom_sites_solution_secondary difmap
_audit_block_doi 10.5517/cc13wg0g
_audit_creation_method SHELXL-97
_audit_update_record
;
2016-04-27 deposited with the CCDC.
2016-05-25 downloaded from the CCDC.
;
_cell_angle_alpha 106.77(4)
_cell_angle_beta 104.90(4)
_cell_angle_gamma 98.84(4)
_cell_formula_units_Z 2
_cell_length_a 7.3614(18)
_cell_length_b 13.234(4)
_cell_length_c 13.939(4)
_cell_measurement_reflns_used 5827
_cell_measurement_temperature 105(2)
_cell_measurement_theta_max 31
_cell_measurement_theta_min 2
_cell_volume 1217.8(8)
_computing_cell_refinement
;
CrysAlisPro, Agilent Technologies,
Version 1.171.36.20 (release 27-06-2012 CrysAlis171 .NET)
(compiled Jul 11 2012,15:38:31)
;
_computing_data_collection
;
CrysAlisPro, Agilent Technologies,
Version 1.171.36.20 (release 27-06-2012 CrysAlis171 .NET)
(compiled Jul 11 2012,15:38:31)
;
_computing_data_reduction
;
CrysAlisPro, Agilent Technologies,
Version 1.171.36.20 (release 27-06-2012 CrysAlis171 .NET)
(compiled Jul 11 2012,15:38:31)
;
_computing_structure_refinement 'SHELXL-97 (Sheldrick, 1997)'
_computing_structure_solution 'SHELXS-97 (Sheldrick, 1990)'
_diffrn_ambient_temperature 105(2)
_diffrn_measured_fraction_theta_full 0.983
_diffrn_measured_fraction_theta_max 0.866
_diffrn_measurement_device_type
;
'Xcalibur, Ruby' 
;
_diffrn_measurement_method '\w scans'
_diffrn_radiation_monochromator graphite
_diffrn_radiation_source 'fine-focus sealed tube'
_diffrn_radiation_type MoK\a
_diffrn_radiation_wavelength 0.71073
_diffrn_reflns_av_R_equivalents 0.0197
_diffrn_reflns_av_sigmaI/netI 0.0363
_diffrn_reflns_limit_h_max 10
_diffrn_reflns_limit_h_min -9
_diffrn_reflns_limit_k_max 9
_diffrn_reflns_limit_k_min -18
_diffrn_reflns_limit_l_max 19
_diffrn_reflns_limit_l_min -14
_diffrn_reflns_number 9665
_diffrn_reflns_theta_full 25.50
_diffrn_reflns_theta_max 30.53
_diffrn_reflns_theta_min 2.88
_exptl_absorpt_coefficient_mu 1.262
_exptl_absorpt_correction_T_max 0.796
_exptl_absorpt_correction_T_min 0.672
_exptl_absorpt_correction_type analytical
_exptl_absorpt_process_details
;
CrysAlisPro, Agilent Technologies,
Version 1.171.36.20 (release 27-06-2012 CrysAlis171 .NET)
(compiled Jul 11 2012,15:38:31)
Analytical numeric absorption correction using a multifaceted crystal
model based on expressions derived by R.C. Clark & J.S.Reid.
(Clark, R. C. & Reid, J. S. (1995). Acta Cryst. A51, 887-897)
;
_exptl_crystal_colour colorless
_exptl_crystal_density_diffrn 1.691
_exptl_crystal_density_method 'not measured'
_exptl_crystal_description needle
_exptl_crystal_F_000 648
_exptl_crystal_size_max 0.32
_exptl_crystal_size_mid 0.23
_exptl_crystal_size_min 0.11
_refine_diff_density_max 0.435
_refine_diff_density_min -0.481
_refine_diff_density_rms 0.073
_refine_ls_extinction_method none
_refine_ls_goodness_of_fit_ref 1.067
_refine_ls_hydrogen_treatment mixed
_refine_ls_matrix_type full
_refine_ls_number_parameters 321
_refine_ls_number_reflns 6453
_refine_ls_number_restraints 0
_refine_ls_restrained_S_all 1.067
_refine_ls_R_factor_all 0.0367
_refine_ls_R_factor_gt 0.0299
_refine_ls_shift/su_max 0.000
_refine_ls_shift/su_mean 0.000
_refine_ls_structure_factor_coef Fsqd
_refine_ls_weighting_details 'calc w=1/[\s^2^(Fo^2^)+(0.0290P)^2^+0.6760P] where P=(Fo^2^+2Fc^2^)/3'
_refine_ls_weighting_scheme calc
_refine_ls_wR_factor_gt 0.0757
_refine_ls_wR_factor_ref 0.0790
_reflns_number_gt 5599
_reflns_number_total 7447
_reflns_threshold_expression >2sigma(I)
_cod_data_source_file c6ce00486e3.cif
_cod_data_source_block saleznba
_cod_original_cell_volume 1217.8(6)
_cod_original_formula_sum 'C12 H34 N4 O16 S2 Zn1'
_cod_database_code 7226166
_shelx_space_group_comment
;
The symmetry employed for this shelxl refinement is uniquely defined
by the following loop, which should always be used as a source of
symmetry information in preference to the above space-group names.
They are only intended as comments.
;

loop_
_symmetry_equiv_pos_as_xyz
'x, y, z'
'-x, -y, -z'

loop_
_atom_site_label
_atom_site_type_symbol
_atom_site_fract_x
_atom_site_fract_y
_atom_site_fract_z
_atom_site_U_iso_or_equiv
_atom_site_adp_type
_atom_site_occupancy
_atom_site_symmetry_multiplicity
_atom_site_calc_flag
_atom_site_refinement_flags
Zn1 Zn 0.5000 0.5000 0.5000 0.00853(7) Uani 1 2 d S
OW1 O 0.40829(17) 0.47878(10) 0.33961(9) 0.0118(2) Uani 1 1 d .
H1W1 H 0.4184 0.5364 0.3226 0.018 Uiso 1 1 d R
H2W1 H 0.2937 0.4380 0.3039 0.018 Uiso 1 1 d R
OW2 O 0.26805(17) 0.37178(10) 0.47367(10) 0.0125(2) Uani 1 1 d .
H1W2 H 0.1550 0.3609 0.4296 0.019 Uiso 1 1 d R
H2W2 H 0.2552 0.3520 0.5257 0.019 Uiso 1 1 d R
OW3 O 0.66854(17) 0.38564(10) 0.47297(10) 0.0117(2) Uani 1 1 d .
H1W3 H 0.7662 0.3988 0.5282 0.018 Uiso 1 1 d R
H2W3 H 0.7116 0.3722 0.4200 0.018 Uiso 1 1 d R
Zn2 Zn 0.0000 0.5000 0.0000 0.00853(7) Uani 1 2 d S
OW4 O 0.13832(17) 0.38850(10) 0.04622(10) 0.0120(2) Uani 1 1 d .
H1W4 H 0.0984 0.3641 0.0900 0.018 Uiso 1 1 d R
H2W4 H 0.2627 0.4017 0.0644 0.018 Uiso 1 1 d R
OW5 O -0.01981(18) 0.57002(10) 0.14961(9) 0.0138(3) Uani 1 1 d .
H1W5 H -0.1070 0.6061 0.1530 0.021 Uiso 1 1 d R
H2W5 H 0.0051 0.5515 0.2050 0.021 Uiso 1 1 d R
OW6 O 0.26432(17) 0.61484(10) 0.05258(10) 0.0131(2) Uani 1 1 d .
H1W6 H 0.3217 0.6290 0.1187 0.020 Uiso 1 1 d R
H2W6 H 0.3412 0.6033 0.0157 0.020 Uiso 1 1 d R
S1 S -0.11185(6) 0.28072(3) 0.22873(3) 0.00835(8) Uani 1 1 d .
O1 O -0.09492(17) 0.34460(10) 0.33971(9) 0.0121(2) Uani 1 1 d .
O2 O 0.06199(17) 0.33032(10) 0.20645(10) 0.0116(2) Uani 1 1 d .
O3 O -0.11420(18) 0.16715(10) 0.21865(10) 0.0141(3) Uani 1 1 d .
O4 O -0.29032(17) 0.28725(10) 0.15656(10) 0.0137(3) Uani 1 1 d .
S2 S 0.65386(6) 0.71531(3) 0.28637(3) 0.00874(9) Uani 1 1 d .
O5 O 0.68469(18) 0.65863(10) 0.18599(10) 0.0147(3) Uani 1 1 d .
O6 O 0.45897(17) 0.66225(10) 0.28378(11) 0.0153(3) Uani 1 1 d .
O7 O 0.80564(17) 0.70617(10) 0.37521(10) 0.0126(2) Uani 1 1 d .
O8 O 0.66659(17) 0.83062(10) 0.30044(10) 0.0122(2) Uani 1 1 d .
N1A N 0.4246(2) 0.95142(11) 0.36195(11) 0.0093(3) Uani 1 1 d .
H1A H 0.4986 0.9080 0.3437 0.011 Uiso 1 1 calc R
N2A N 0.1959(2) 0.79883(12) 0.34067(13) 0.0145(3) Uani 1 1 d .
H2A H 0.2719 0.7559 0.3248 0.017 Uiso 1 1 d R
H2B H 0.0819 0.7731 0.3450 0.017 Uiso 1 1 d R
C2A C 0.2486(2) 0.90649(14) 0.36421(13) 0.0100(3) Uani 1 1 d .
C3A C 0.1292(2) 0.97609(14) 0.39186(14) 0.0118(3) Uani 1 1 d .
H3A H 0.0037 0.9472 0.3930 0.014 Uiso 1 1 calc R
C4A C 0.1963(2) 1.08592(14) 0.41707(14) 0.0133(3) Uani 1 1 d .
H4A H 0.1168 1.1332 0.4363 0.016 Uiso 1 1 calc R
C5A C 0.3813(2) 1.12985(14) 0.41488(14) 0.0121(3) Uani 1 1 d .
H5A H 0.4271 1.2062 0.4328 0.015 Uiso 1 1 d R
C6A C 0.4937(2) 1.06106(14) 0.38661(13) 0.0101(3) Uani 1 1 d .
C7A C 0.6910(2) 1.09644(14) 0.37992(14) 0.0127(3) Uani 1 1 d .
H7A H 0.7848 1.0730 0.4274 0.019 Uiso 1 1 calc R
H7B H 0.7273 1.1760 0.4008 0.019 Uiso 1 1 calc R
H7C H 0.6905 1.0636 0.3072 0.019 Uiso 1 1 calc R
N1B N 0.1086(2) 0.03880(12) 0.14222(11) 0.0110(3) Uani 1 1 d .
H1B H 0.0335 0.0812 0.1611 0.013 Uiso 1 1 calc R
N2B N 0.3409(2) 0.19462(12) 0.17489(13) 0.0153(3) Uani 1 1 d .
H2C H 0.2613 0.2352 0.1906 0.018 Uiso 1 1 d R
H2D H 0.4558 0.2226 0.1729 0.018 Uiso 1 1 d R
C2B C 0.2862(2) 0.08602(14) 0.14361(13) 0.0108(3) Uani 1 1 d .
C3B C 0.4056(2) 0.01801(15) 0.11202(14) 0.0133(3) Uani 1 1 d .
H3B H 0.5309 0.0484 0.1116 0.016 Uiso 1 1 calc R
C4B C 0.3382(3) -0.09239(15) 0.08199(14) 0.0154(4) Uani 1 1 d .
H4B H 0.4174 -0.1387 0.0601 0.018 Uiso 1 1 calc R
C5B C 0.1530(3) -0.13858(15) 0.08295(14) 0.0147(3) Uani 1 1 d .
H5B H 0.1082 -0.2152 0.0630 0.018 Uiso 1 1 calc R
C6B C 0.0393(2) -0.07120(14) 0.11301(13) 0.0117(3) Uani 1 1 d .
C7B C -0.1604(2) -0.10917(15) 0.11642(15) 0.0156(4) Uani 1 1 d .
H7D H -0.2530 -0.0848 0.0693 0.023 Uiso 1 1 calc R
H7E H -0.1633 -0.0787 0.1888 0.023 Uiso 1 1 calc R
H7F H -0.1957 -0.1889 0.0934 0.023 Uiso 1 1 calc R
OW7 O 0.98207(18) 0.44329(10) 0.64976(10) 0.0136(3) Uani 1 1 d .
H1W7 H 1.0610 0.4020 0.6439 0.020 Uiso 1 1 d R
H2W7 H 1.0344 0.5078 0.6539 0.020 Uiso 1 1 d R
OW8 O 0.52918(17) 0.43153(10) 0.09046(10) 0.0148(3) Uani 1 1 d .
H1W8 H 0.5948 0.3962 0.1232 0.022 Uiso 1 1 d R
H2W8 H 0.5785 0.5000 0.1243 0.022 Uiso 1 1 d R

loop_
_atom_site_aniso_label
_atom_site_aniso_U_11
_atom_site_aniso_U_22
_atom_site_aniso_U_33
_atom_site_aniso_U_23
_atom_site_aniso_U_13
_atom_site_aniso_U_12
Zn1 0.00823(12) 0.00877(13) 0.00922(13) 0.00335(10) 0.00345(10) 0.00221(10)
OW1 0.0115(5) 0.0110(6) 0.0122(6) 0.0048(5) 0.0034(5) 0.0004(5)
OW2 0.0100(5) 0.0153(6) 0.0128(6) 0.0073(5) 0.0025(5) 0.0017(5)
OW3 0.0119(5) 0.0135(6) 0.0111(6) 0.0035(5) 0.0056(5) 0.0055(5)
Zn2 0.00837(12) 0.00969(14) 0.00774(13) 0.00260(10) 0.00325(10) 0.00246(10)
OW4 0.0098(5) 0.0151(6) 0.0146(6) 0.0081(5) 0.0057(5) 0.0040(5)
OW5 0.0156(6) 0.0183(7) 0.0099(6) 0.0043(5) 0.0063(5) 0.0086(5)
OW6 0.0111(5) 0.0142(6) 0.0128(6) 0.0039(5) 0.0033(5) 0.0024(5)
S1 0.00815(17) 0.00846(19) 0.00949(19) 0.00320(15) 0.00431(14) 0.00217(14)
O1 0.0126(6) 0.0137(6) 0.0101(6) 0.0027(5) 0.0051(5) 0.0035(5)
O2 0.0102(5) 0.0125(6) 0.0122(6) 0.0045(5) 0.0051(5) 0.0006(5)
O3 0.0175(6) 0.0101(6) 0.0208(7) 0.0073(5) 0.0121(5) 0.0063(5)
O4 0.0101(5) 0.0163(6) 0.0132(6) 0.0050(5) 0.0014(5) 0.0034(5)
S2 0.00778(17) 0.00746(19) 0.01136(19) 0.00297(15) 0.00351(14) 0.00271(14)
O5 0.0178(6) 0.0140(6) 0.0118(6) 0.0022(5) 0.0046(5) 0.0070(5)
O6 0.0095(5) 0.0117(6) 0.0270(7) 0.0088(5) 0.0074(5) 0.0026(5)
O7 0.0122(6) 0.0152(6) 0.0113(6) 0.0053(5) 0.0030(5) 0.0058(5)
O8 0.0125(6) 0.0080(6) 0.0183(6) 0.0047(5) 0.0078(5) 0.0037(5)
N1A 0.0086(6) 0.0078(7) 0.0124(7) 0.0028(5) 0.0048(5) 0.0032(5)
N2A 0.0119(7) 0.0095(7) 0.0230(8) 0.0036(6) 0.0090(6) 0.0031(6)
C2A 0.0099(7) 0.0106(8) 0.0088(8) 0.0023(6) 0.0033(6) 0.0023(6)
C3A 0.0093(7) 0.0128(8) 0.0137(8) 0.0026(6) 0.0059(6) 0.0040(6)
C4A 0.0117(7) 0.0134(8) 0.0154(8) 0.0034(7) 0.0056(6) 0.0059(6)
C5A 0.0125(7) 0.0089(8) 0.0148(8) 0.0035(6) 0.0048(6) 0.0025(6)
C6A 0.0100(7) 0.0110(8) 0.0096(8) 0.0041(6) 0.0032(6) 0.0018(6)
C7A 0.0106(7) 0.0125(8) 0.0170(9) 0.0055(7) 0.0075(7) 0.0021(6)
N1B 0.0107(6) 0.0114(7) 0.0126(7) 0.0044(5) 0.0055(5) 0.0039(5)
N2B 0.0132(7) 0.0113(7) 0.0232(8) 0.0050(6) 0.0095(6) 0.0033(6)
C2B 0.0109(7) 0.0135(8) 0.0088(8) 0.0044(6) 0.0041(6) 0.0027(6)
C3B 0.0105(7) 0.0169(9) 0.0138(8) 0.0046(7) 0.0058(6) 0.0048(7)
C4B 0.0143(8) 0.0161(9) 0.0157(9) 0.0022(7) 0.0062(7) 0.0076(7)
C5B 0.0151(8) 0.0105(8) 0.0157(9) 0.0018(7) 0.0040(7) 0.0022(7)
C6B 0.0120(7) 0.0129(8) 0.0094(8) 0.0037(6) 0.0030(6) 0.0016(6)
C7B 0.0115(8) 0.0168(9) 0.0191(9) 0.0069(7) 0.0063(7) 0.0014(7)
OW7 0.0148(6) 0.0116(6) 0.0161(6) 0.0047(5) 0.0058(5) 0.0067(5)
OW8 0.0121(6) 0.0125(6) 0.0192(7) 0.0051(5) 0.0045(5) 0.0032(5)

loop_
_atom_type_symbol
_atom_type_description
_atom_type_scat_dispersion_real
_atom_type_scat_dispersion_imag
_atom_type_scat_source
C C 0.0033 0.0016 'International Tables Vol C Tables 4.2.6.8 and 6.1.1.4'
H H 0.0000 0.0000 'International Tables Vol C Tables 4.2.6.8 and 6.1.1.4'
N N 0.0061 0.0033 'International Tables Vol C Tables 4.2.6.8 and 6.1.1.4'
O O 0.0106 0.0060 'International Tables Vol C Tables 4.2.6.8 and 6.1.1.4'
S S 0.1246 0.1234 'International Tables Vol C Tables 4.2.6.8 and 6.1.1.4'
Zn Zn 0.2839 1.4301 'International Tables Vol C Tables 4.2.6.8 and 6.1.1.4'

loop_
_geom_angle_atom_site_label_1
_geom_angle_atom_site_label_2
_geom_angle_atom_site_label_3
_geom_angle
_geom_angle_site_symmetry_1
_geom_angle_site_symmetry_3
OW1 Zn1 OW1 180.000(1) 2_666 .
OW1 Zn1 OW2 90.40(7) 2_666 .
OW1 Zn1 OW2 89.60(7) . .
OW1 Zn1 OW2 89.60(7) 2_666 2_666
OW1 Zn1 OW2 90.40(7) . 2_666
OW2 Zn1 OW2 180.00(6) . 2_666
OW1 Zn1 OW3 89.57(6) 2_666 .
OW1 Zn1 OW3 90.43(6) . .
OW2 Zn1 OW3 88.42(5) . .
OW2 Zn1 OW3 91.58(5) 2_666 .
OW1 Zn1 OW3 90.43(6) 2_666 2_666
OW1 Zn1 OW3 89.57(6) . 2_666
OW2 Zn1 OW3 91.58(5) . 2_666
OW2 Zn1 OW3 88.42(5) 2_666 2_666
OW3 Zn1 OW3 180.00(7) . 2_666
Zn1 OW1 H1W1 117.3 . .
Zn1 OW1 H2W1 115.9 . .
H1W1 OW1 H2W1 107.3 . .
Zn1 OW2 H1W2 122.8 . .
Zn1 OW2 H2W2 119.4 . .
H1W2 OW2 H2W2 109.0 . .
Zn1 OW3 H1W3 111.0 . .
Zn1 OW3 H2W3 122.4 . .
H1W3 OW3 H2W3 106.5 . .
OW4 Zn2 OW4 180.0 . 2_565
OW4 Zn2 OW5 92.09(6) . .
OW4 Zn2 OW5 87.91(6) 2_565 .
OW4 Zn2 OW5 87.91(6) . 2_565
OW4 Zn2 OW5 92.09(6) 2_565 2_565
OW5 Zn2 OW5 180.00(3) . 2_565
OW4 Zn2 OW6 90.93(6) . .
OW4 Zn2 OW6 89.07(6) 2_565 .
OW5 Zn2 OW6 86.24(7) . .
OW5 Zn2 OW6 93.76(7) 2_565 .
OW4 Zn2 OW6 89.07(6) . 2_565
OW4 Zn2 OW6 90.93(6) 2_565 2_565
OW5 Zn2 OW6 93.76(7) . 2_565
OW5 Zn2 OW6 86.24(7) 2_565 2_565
OW6 Zn2 OW6 180.0 . 2_565
Zn2 OW4 H1W4 115.3 . .
Zn2 OW4 H2W4 119.4 . .
H1W4 OW4 H2W4 109.7 . .
Zn2 OW5 H1W5 116.0 . .
Zn2 OW5 H2W5 132.1 . .
H1W5 OW5 H2W5 106.8 . .
Zn2 OW6 H1W6 111.0 . .
Zn2 OW6 H2W6 117.0 . .
H1W6 OW6 H2W6 112.2 . .
O3 S1 O4 110.53(9) . .
O3 S1 O2 109.52(8) . .
O4 S1 O2 110.66(8) . .
O3 S1 O1 109.79(8) . .
O4 S1 O1 109.06(8) . .
O2 S1 O1 107.22(9) . .
O8 S2 O5 110.53(8) . .
O8 S2 O6 109.82(8) . .
O5 S2 O6 108.48(9) . .
O8 S2 O7 109.32(9) . .
O5 S2 O7 108.76(8) . .
O6 S2 O7 109.92(8) . .
C2A N1A C6A 123.36(15) . .
C2A N1A H1A 118.3 . .
C6A N1A H1A 118.3 . .
C2A N2A H2A 122.7 . .
C2A N2A H2B 116.0 . .
H2A N2A H2B 121.2 . .
N2A C2A N1A 118.84(15) . .
N2A C2A C3A 122.99(16) . .
N1A C2A C3A 118.17(15) . .
C4A C3A C2A 119.17(16) . .
C4A C3A H3A 120.4 . .
C2A C3A H3A 120.4 . .
C3A C4A C5A 121.05(16) . .
C3A C4A H4A 119.5 . .
C5A C4A H4A 119.5 . .
C6A C5A C4A 118.91(16) . .
C6A C5A H5A 120.5 . .
C4A C5A H5A 120.5 . .
C5A C6A N1A 119.33(16) . .
C5A C6A C7A 124.49(16) . .
N1A C6A C7A 116.18(15) . .
C6A C7A H7A 109.5 . .
C6A C7A H7B 109.5 . .
H7A C7A H7B 109.5 . .
C6A C7A H7C 109.5 . .
H7A C7A H7C 109.5 . .
H7B C7A H7C 109.5 . .
C2B N1B C6B 123.54(16) . .
C2B N1B H1B 118.2 . .
C6B N1B H1B 118.2 . .
C2B N2B H2C 121.4 . .
C2B N2B H2D 116.4 . .
H2C N2B H2D 121.9 . .
N2B C2B N1B 118.75(16) . .
N2B C2B C3B 123.01(16) . .
N1B C2B C3B 118.24(16) . .
C4B C3B C2B 118.99(16) . .
C4B C3B H3B 120.5 . .
C2B C3B H3B 120.5 . .
C3B C4B C5B 121.14(17) . .
C3B C4B H4B 119.4 . .
C5B C4B H4B 119.4 . .
C6B C5B C4B 118.84(17) . .
C6B C5B H5B 120.6 . .
C4B C5B H5B 120.6 . .
C5B C6B N1B 119.24(16) . .
C5B C6B C7B 124.45(17) . .
N1B C6B C7B 116.31(16) . .
C6B C7B H7D 109.5 . .
C6B C7B H7E 109.5 . .
H7D C7B H7E 109.5 . .
C6B C7B H7F 109.5 . .
H7D C7B H7F 109.5 . .
H7E C7B H7F 109.5 . .
H1W7 OW7 H2W7 110.8 . .
H1W8 OW8 H2W8 108.2 . .

loop_
_geom_bond_atom_site_label_1
_geom_bond_atom_site_label_2
_geom_bond_distance
_geom_bond_site_symmetry_2
Zn1 OW1 2.0823(14) 2_666
Zn1 OW1 2.0823(14) .
Zn1 OW2 2.0874(16) .
Zn1 OW2 2.0874(16) 2_666
Zn1 OW3 2.1119(14) .
Zn1 OW3 2.1119(14) 2_666
OW1 H1W1 0.8601 .
OW1 H2W1 0.8600 .
OW2 H1W2 0.8599 .
OW2 H2W2 0.8599 .
OW3 H1W3 0.8599 .
OW3 H2W3 0.8595 .
Zn2 OW4 2.0742(14) .
Zn2 OW4 2.0742(14) 2_565
Zn2 OW5 2.0765(15) .
Zn2 OW5 2.0765(15) 2_565
Zn2 OW6 2.0851(17) .
Zn2 OW6 2.0851(17) 2_565
OW4 H1W4 0.8600 .
OW4 H2W4 0.8599 .
OW5 H1W5 0.8599 .
OW5 H2W5 0.8601 .
OW6 H1W6 0.8596 .
OW6 H2W6 0.8595 .
S1 O3 1.4657(13) .
S1 O4 1.4665(14) .
S1 O2 1.4929(13) .
S1 O1 1.4957(14) .
S2 O8 1.4662(13) .
S2 O5 1.4770(15) .
S2 O6 1.4838(14) .
S2 O7 1.4876(14) .
N1A C2A 1.352(2) .
N1A C6A 1.370(2) .
N1A H1A 0.8800 .
N2A C2A 1.335(2) .
N2A H2A 0.8794 .
N2A H2B 0.8797 .
C2A C3A 1.410(2) .
C3A C4A 1.369(2) .
C3A H3A 0.9500 .
C4A C5A 1.407(2) .
C4A H4A 0.9500 .
C5A C6A 1.364(2) .
C5A H5A 0.9500 .
C6A C7A 1.491(2) .
C7A H7A 0.9800 .
C7A H7B 0.9800 .
C7A H7C 0.9800 .
N1B C2B 1.353(2) .
N1B C6B 1.367(2) .
N1B H1B 0.8800 .
N2B C2B 1.337(2) .
N2B H2C 0.8801 .
N2B H2D 0.8800 .
C2B C3B 1.411(2) .
C3B C4B 1.369(3) .
C3B H3B 0.9500 .
C4B C5B 1.410(3) .
C4B H4B 0.9500 .
C5B C6B 1.366(2) .
C5B H5B 0.9500 .
C6B C7B 1.496(2) .
C7B H7D 0.9800 .
C7B H7E 0.9800 .
C7B H7F 0.9800 .
OW7 H1W7 0.8598 .
OW7 H2W7 0.8597 .
OW8 H1W8 0.8599 .
OW8 H2W8 0.8597 .

loop_
_geom_hbond_atom_site_label_D
_geom_hbond_atom_site_label_H
_geom_hbond_atom_site_label_A
_geom_hbond_distance_DH
_geom_hbond_distance_HA
_geom_hbond_distance_DA
_geom_hbond_angle_DHA
_geom_hbond_site_symmetry_A
OW1 H1W1 O6 0.86 1.90 2.7570(19) 175.6 .
OW1 H2W1 O2 0.86 1.93 2.780(3) 168.7 .
OW2 H1W2 O1 0.86 1.88 2.740(2) 176.3 .
OW2 H2W2 O7 0.86 1.88 2.732(2) 171.6 2_666
OW3 H1W3 OW7 0.86 1.87 2.726(2) 173.9 .
OW3 H2W3 O1 0.86 2.04 2.855(2) 158.1 1_655
OW4 H1W4 O2 0.86 1.87 2.7207(19) 167.7 .
OW4 H2W4 OW8 0.86 1.86 2.7138(19) 174.2 .
OW5 H1W5 O5 0.86 1.88 2.7152(19) 162.0 1_455
OW5 H2W5 OW7 0.86 1.98 2.7979(19) 157.8 2_666
OW6 H1W6 O5 0.86 2.52 3.039(2) 119.7 .
OW6 H1W6 O6 0.86 2.14 3.002(2) 178.7 .
OW6 H2W6 OW8 0.86 1.94 2.793(2) 169.2 2_665
N1A H1A O8 0.88 1.83 2.708(2) 172.9 .
N2A H2A O6 0.88 2.07 2.947(2) 176.2 .
N2A H2B O7 0.88 2.28 3.156(2) 173.3 1_455
C3A H3A O8 0.95 2.50 3.356(3) 150.6 1_455
C5A H5A OW3 0.95 2.56 3.453(3) 157.4 1_565
C7A H7C O3 0.98 2.60 3.232(2) 122.5 1_665
N1B H1B O3 0.88 1.85 2.724(2) 172.0 .
OW8 H1W8 O4 0.86 1.89 2.725(2) 163.6 1_655
N2B H2C O2 0.88 2.09 2.962(2) 172.3 .
N2B H2D O4 0.88 2.03 2.907(2) 175.4 1_655
C5B H5B OW4 0.95 2.48 3.343(3) 151.0 2
OW7 H1W7 O7 0.86 1.85 2.703(2) 170.2 2_766
OW7 H2W7 O1 0.86 1.91 2.752(2) 167.5 2_666
OW8 H2W8 O5 0.86 1.97 2.822(2) 173.5 .

loop_
_geom_torsion_atom_site_label_1
_geom_torsion_atom_site_label_2
_geom_torsion_atom_site_label_3
_geom_torsion_atom_site_label_4
_geom_torsion
C6A N1A C2A N2A -178.79(15)
C6A N1A C2A C3A 1.0(2)
N2A C2A C3A C4A 178.61(16)
N1A C2A C3A C4A -1.2(2)
C2A C3A C4A C5A 0.5(3)
C3A C4A C5A C6A 0.3(3)
C4A C5A C6A N1A -0.5(3)
C4A C5A C6A C7A 179.33(16)
C2A N1A C6A C5A -0.1(2)
C2A N1A C6A C7A 180.00(15)
C6B N1B C2B N2B -179.11(15)
C6B N1B C2B C3B 0.8(2)
N2B C2B C3B C4B 179.48(16)
N1B C2B C3B C4B -0.4(2)
C2B C3B C4B C5B -0.5(3)
C3B C4B C5B C6B 1.0(3)
C4B C5B C6B N1B -0.6(3)
C4B C5B C6B C7B 179.24(16)
C2B N1B C6B C5B -0.2(3)
C2B N1B C6B C7B 179.87(15)
